data_4081449
loop_
_publ_author_name
'Ciabatti, Iacopo'
'Femoni, Cristina'
'Iapalucci, Maria Carmela'
'Longoni, Giuliano'
'Zacchini, Stefano'

_publ_section_title
;
 Tetrahedral [HnPt4(CO)4(P&#x2227;P)2]n+(n= 1, 2; P&#x2227;P =
 CH2&#x2550;C(PPh2)2) Cationic Mono- and Dihydrido Carbonyl Clusters
 Obtained by Protonation of the Neutral Pt4(CO)4(P&#x2227;P)2
;
_journal_issue 18
_journal_name_full Organometallics
_journal_page_first 5180
_journal_paper_doi 10.1021/om400723w
_journal_volume 32
_journal_year 2013
_chemical_formula_sum 'C57.47 H47.93 B Cl2.93 F4 O4 P4 Pt4'
_chemical_formula_weight 1897.39
_chemical_name_systematic
; 
 ? 
;
_space_group_IT_number 2
_symmetry_cell_setting triclinic
_symmetry_space_group_name_Hall '-P 1'
_symmetry_space_group_name_H-M 'P -1'
_atom_sites_solution_hydrogens geom
_atom_sites_solution_primary direct
_atom_sites_solution_secondary difmap
_audit_creation_method SHELXL-97
_cell_angle_alpha 112.120(2)
_cell_angle_beta 93.248(2)
_cell_angle_gamma 101.451(2)
_cell_formula_units_Z 2
_cell_length_a 10.924(2)
_cell_length_b 16.397(3)
_cell_length_c 20.472(4)
_cell_measurement_reflns_used 9962
_cell_measurement_temperature 292(2)
_cell_measurement_theta_max 27.922
_cell_measurement_theta_min 2.1705
_cell_volume 3294.4(11)
_computing_cell_refinement 'APEX2 (Bruker AXS, 2006)'
_computing_data_collection 'APEX2 (Bruker AXS, 2006)'
_computing_data_reduction 'SAINT (Bruker AXS, 2004)'
_computing_molecular_graphics 'SCHAKAL99 (Keller, 1999)'
_computing_publication_material 'XCIF (Bruker AXS, 2001)'
_computing_structure_refinement 'SHELXL-97 (Sheldrick, 1997)'
_computing_structure_solution 'SHELXS-97 (Sheldrick, 1990)'
_diffrn_ambient_temperature 292(2)
_diffrn_measured_fraction_theta_full 0.995
_diffrn_measured_fraction_theta_max 0.995
_diffrn_measurement_device_type 'CCD area detector'
_diffrn_measurement_method 'phi and omega scans'
_diffrn_radiation_monochromator graphite
_diffrn_radiation_source 'fine-focus sealed tube'
_diffrn_radiation_type MoK\a
_diffrn_radiation_wavelength 0.71073
_diffrn_reflns_av_R_equivalents 0.0373
_diffrn_reflns_av_sigmaI/netI 0.0474
_diffrn_reflns_limit_h_max 13
_diffrn_reflns_limit_h_min -13
_diffrn_reflns_limit_k_max 20
_diffrn_reflns_limit_k_min -20
_diffrn_reflns_limit_l_max 25
_diffrn_reflns_limit_l_min -25
_diffrn_reflns_number 34169
_diffrn_reflns_theta_full 26.00
_diffrn_reflns_theta_max 26.00
_diffrn_reflns_theta_min 1.09
_exptl_absorpt_coefficient_mu 8.734
_exptl_absorpt_correction_T_max 0.4204
_exptl_absorpt_correction_T_min 0.3355
_exptl_absorpt_correction_type empirical
_exptl_absorpt_process_details
;
 Data were corrected for Lorentz polarization and absorption
 effects (empirical absorption corrections SADABS).
 R(int) = 0.1218 (selected reflections only, before parameter refinement)
 R(int) = 0.0444 (selected reflections only, after parameter refinement)
;
_exptl_crystal_colour orange
_exptl_crystal_density_diffrn 1.913
_exptl_crystal_density_method 'not measured'
_exptl_crystal_description prism
_exptl_crystal_F_000 1775
_exptl_crystal_size_max 0.16
_exptl_crystal_size_mid 0.13
_exptl_crystal_size_min 0.12
_refine_diff_density_max 2.759
_refine_diff_density_min -0.997
_refine_diff_density_rms 0.188
_refine_ls_extinction_method none
_refine_ls_goodness_of_fit_ref 1.041
_refine_ls_hydrogen_treatment mixed
_refine_ls_matrix_type full
_refine_ls_number_parameters 577
_refine_ls_number_reflns 12894
_refine_ls_number_restraints 390
_refine_ls_restrained_S_all 1.044
_refine_ls_R_factor_all 0.0667
_refine_ls_R_factor_gt 0.0443
_refine_ls_shift/su_max 0.001
_refine_ls_shift/su_mean 0.000
_refine_ls_structure_factor_coef Fsqd
_refine_ls_weighting_details 'calc w=1/[\s^2^(Fo^2^)+(0.0672P)^2^+12.8172P] where P=(Fo^2^+2Fc^2^)/3'
_refine_ls_weighting_scheme calc
_refine_ls_wR_factor_gt 0.1194
_refine_ls_wR_factor_ref 0.1311
_reflns_number_gt 9610
_reflns_number_total 12894
_reflns_threshold_expression >2sigma(I)
_cod_data_source_file om400723w_si_001.cif
_cod_data_source_block p-1_cif2
_cod_depositor_comments
;
The following automatic conversions were performed:

'_symmetry_cell_setting' value 'Triclinic' changed to 'triclinic'
according to /home/saulius/struct/CIF-dictionaries/cif_core.dic
dictionary named 'cif_core.dic' version 2.4.2 from 2011-04-26.

Automatic conversion script
Id: cif_fix_values 1891 2012-01-12 08:04:46Z andrius 
;
_cod_original_cell_volume 3294.3(11)
_cod_original_sg_symbol_H-M P-1
_cod_database_code 4081449

loop_
_symmetry_equiv_pos_as_xyz
'x, y, z'
'-x, -y, -z'

loop_
_atom_site_label
_atom_site_type_symbol
_atom_site_fract_x
_atom_site_fract_y
_atom_site_fract_z
_atom_site_U_iso_or_equiv
_atom_site_adp_type
_atom_site_occupancy
_atom_site_symmetry_multiplicity
_atom_site_calc_flag
_atom_site_refinement_flags
_atom_site_disorder_assembly
_atom_site_disorder_group
Pt1 Pt 0.33907(4) 0.76815(2) 0.20397(2) 0.04172(11) Uani 1 1 d . . .
Pt2 Pt 0.23782(4) 0.87669(2) 0.30281(2) 0.04424(11) Uani 1 1 d D . .
H1 H 0.083(7) 0.816(3) 0.286(4) 0.053 Uiso 1 1 d D . .
Pt3 Pt 0.27290(4) 0.68956(2) 0.29018(2) 0.04259(11) Uani 1 1 d . . .
Pt4 Pt 0.06977(4) 0.70502(2) 0.22739(2) 0.04287(11) Uani 1 1 d D . .
C1 C 0.4191(12) 0.6800(8) 0.1499(7) 0.065(3) Uani 1 1 d U . .
C2 C 0.1686(13) 0.9521(8) 0.3775(7) 0.072(3) Uani 1 1 d U . .
C3 C 0.4352(12) 0.6809(9) 0.3151(8) 0.077(4) Uani 1 1 d U . .
C4 C -0.0716(12) 0.7200(9) 0.1794(7) 0.072(3) Uani 1 1 d U . .
O1 O 0.4747(10) 0.6303(7) 0.1184(6) 0.102(3) Uani 1 1 d U . .
O2 O 0.1262(11) 0.9999(8) 0.4226(6) 0.110(3) Uani 1 1 d U . .
O3 O 0.5288(11) 0.6673(8) 0.3273(7) 0.112(3) Uani 1 1 d U . .
O4 O -0.1556(11) 0.7290(8) 0.1513(6) 0.105(3) Uani 1 1 d U . .
C11 C 0.4437(10) 0.9810(6) 0.2260(5) 0.045(2) Uani 1 1 d U . .
C12 C 0.5036(12) 1.0539(7) 0.2184(6) 0.067(3) Uani 1 1 d U . .
H12A H 0.5402 1.1063 0.2584 0.080 Uiso 1 1 calc R . .
H12B H 0.5095 1.0532 0.1731 0.080 Uiso 1 1 calc R . .
P1 P 0.3701(2) 0.87137(16) 0.15345(13) 0.0393(5) Uani 1 1 d . . .
P2 P 0.4246(2) 0.97231(17) 0.31136(13) 0.0436(6) Uani 1 1 d . . .
C13 C 0.2258(6) 0.8834(5) 0.1131(4) 0.053(2) Uani 1 1 d GU . .
C14 C 0.1356(7) 0.8041(4) 0.0729(4) 0.062(3) Uani 1 1 d GU . .
H14 H 0.1464 0.7488 0.0719 0.074 Uiso 1 1 calc R . .
C15 C 0.0292(7) 0.8075(5) 0.0344(4) 0.085(3) Uani 1 1 d GU . .
H15 H -0.0312 0.7544 0.0075 0.102 Uiso 1 1 calc R . .
C16 C 0.0130(7) 0.8901(6) 0.0360(5) 0.092(3) Uani 1 1 d GU . .
H16 H -0.0582 0.8924 0.0101 0.111 Uiso 1 1 calc R . .
C17 C 0.1032(8) 0.9694(5) 0.0761(5) 0.093(3) Uani 1 1 d GU . .
H17 H 0.0924 1.0247 0.0772 0.111 Uiso 1 1 calc R . .
C18 C 0.2096(7) 0.9660(4) 0.1147(5) 0.077(3) Uani 1 1 d GU . .
H18 H 0.2700 1.0191 0.1416 0.093 Uiso 1 1 calc R . .
C19 C 0.4762(6) 0.8618(5) 0.0865(3) 0.054(2) Uani 1 1 d GU . .
C20 C 0.5846(7) 0.8330(5) 0.0962(4) 0.065(3) Uani 1 1 d GU . .
H20 H 0.6008 0.8196 0.1357 0.078 Uiso 1 1 calc R . .
C21 C 0.6688(6) 0.8241(6) 0.0469(5) 0.077(3) Uani 1 1 d GU . .
H21 H 0.7413 0.8049 0.0534 0.092 Uiso 1 1 calc R . .
C22 C 0.6445(7) 0.8441(6) -0.0121(4) 0.080(3) Uani 1 1 d GU . .
H22 H 0.7009 0.8382 -0.0450 0.096 Uiso 1 1 calc R . .
C23 C 0.5361(8) 0.8729(6) -0.0218(3) 0.078(3) Uani 1 1 d GU . .
H23 H 0.5199 0.8862 -0.0613 0.093 Uiso 1 1 calc R . .
C24 C 0.4519(6) 0.8817(5) 0.0275(4) 0.065(3) Uani 1 1 d GU . .
H24 H 0.3793 0.9010 0.0209 0.077 Uiso 1 1 calc R . .
C25 C 0.5648(6) 0.9404(6) 0.3365(5) 0.067(3) Uani 1 1 d GU . .
C26 C 0.5602(7) 0.9064(7) 0.3893(5) 0.080(3) Uani 1 1 d GU . .
H26 H 0.4866 0.8990 0.4093 0.096 Uiso 1 1 calc R . .
C27 C 0.6657(9) 0.8834(7) 0.4122(5) 0.098(4) Uani 1 1 d GU . .
H27 H 0.6626 0.8607 0.4475 0.118 Uiso 1 1 calc R . .
C28 C 0.7757(7) 0.8946(7) 0.3823(6) 0.104(4) Uani 1 1 d GU . .
H28 H 0.8462 0.8792 0.3976 0.125 Uiso 1 1 calc R . .
C29 C 0.7802(6) 0.9286(7) 0.3295(5) 0.099(4) Uani 1 1 d GU . .
H29 H 0.8538 0.9361 0.3095 0.119 Uiso 1 1 calc R . .
C30 C 0.6748(8) 0.9516(6) 0.3066(4) 0.079(3) Uani 1 1 d GU . .
H30 H 0.6778 0.9743 0.2713 0.095 Uiso 1 1 calc R . .
C31 C 0.4432(7) 1.0896(4) 0.3743(4) 0.054(2) Uani 1 1 d GU . .
C32 C 0.5387(7) 1.1312(5) 0.4323(4) 0.077(3) Uani 1 1 d GU . .
H32 H 0.5946 1.0990 0.4406 0.092 Uiso 1 1 calc R . .
C33 C 0.5507(8) 1.2210(5) 0.4779(4) 0.095(4) Uani 1 1 d GU . .
H33 H 0.6146 1.2489 0.5167 0.114 Uiso 1 1 calc R . .
C34 C 0.4672(9) 1.2692(4) 0.4655(4) 0.094(4) Uani 1 1 d GU . .
H34 H 0.4752 1.3293 0.4960 0.113 Uiso 1 1 calc R . .
C35 C 0.3717(8) 1.2276(5) 0.4075(5) 0.080(3) Uani 1 1 d GU . .
H35 H 0.3158 1.2598 0.3992 0.096 Uiso 1 1 calc R . .
C36 C 0.3596(7) 1.1377(5) 0.3619(4) 0.070(3) Uani 1 1 d GU . .
H36 H 0.2957 1.1099 0.3231 0.084 Uiso 1 1 calc R . .
C41 C 0.0411(10) 0.5218(6) 0.2695(5) 0.047(2) Uani 1 1 d U . .
C42 C -0.0088(12) 0.4435(7) 0.2691(7) 0.069(3) Uani 1 1 d U . .
H42A H -0.0564 0.3979 0.2278 0.083 Uiso 1 1 calc R . .
H42B H 0.0027 0.4326 0.3102 0.083 Uiso 1 1 calc R . .
P3 P 0.1434(2) 0.61618(17) 0.34459(13) 0.0419(6) Uani 1 1 d . . .
P4 P 0.0261(2) 0.55237(16) 0.19296(13) 0.0397(5) Uani 1 1 d . . .
C43 C 0.0403(7) 0.6811(5) 0.3962(4) 0.054(2) Uani 1 1 d GU . .
C44 C 0.0938(6) 0.7702(5) 0.4426(4) 0.069(3) Uani 1 1 d GU . .
H44 H 0.1787 0.7955 0.4444 0.083 Uiso 1 1 calc R . .
C45 C 0.0203(8) 0.8215(4) 0.4862(4) 0.083(3) Uani 1 1 d GU . .
H45 H 0.0561 0.8812 0.5172 0.100 Uiso 1 1 calc R . .
C46 C -0.1065(8) 0.7837(6) 0.4834(4) 0.082(3) Uani 1 1 d GU . .
H46 H -0.1557 0.8181 0.5126 0.098 Uiso 1 1 calc R . .
C47 C -0.1600(6) 0.6946(6) 0.4370(5) 0.084(3) Uani 1 1 d GU . .
H47 H -0.2449 0.6693 0.4352 0.101 Uiso 1 1 calc R . .
C48 C -0.0866(7) 0.6433(4) 0.3934(4) 0.069(3) Uani 1 1 d GU . .
H48 H -0.1223 0.5836 0.3624 0.083 Uiso 1 1 calc R . .
C49 C 0.2016(7) 0.5634(5) 0.4001(4) 0.053(2) Uani 1 1 d GU . .
C50 C 0.1624(7) 0.5740(5) 0.4656(4) 0.070(3) Uani 1 1 d GU . .
H50 H 0.1032 0.6079 0.4819 0.084 Uiso 1 1 calc R . .
C51 C 0.2115(9) 0.5341(6) 0.5068(3) 0.089(3) Uani 1 1 d GU . .
H51 H 0.1853 0.5412 0.5506 0.107 Uiso 1 1 calc R . .
C52 C 0.3000(9) 0.4835(6) 0.4824(4) 0.086(3) Uani 1 1 d GU . .
H52 H 0.3329 0.4567 0.5099 0.104 Uiso 1 1 calc R . .
C53 C 0.3392(8) 0.4728(6) 0.4169(5) 0.079(3) Uani 1 1 d GU . .
H53 H 0.3984 0.4389 0.4006 0.095 Uiso 1 1 calc R . .
C54 C 0.2901(8) 0.5127(5) 0.3757(3) 0.064(3) Uani 1 1 d GU . .
H54 H 0.3163 0.5056 0.3319 0.077 Uiso 1 1 calc R . .
C55 C -0.1342(5) 0.4896(4) 0.1486(4) 0.046(2) Uani 1 1 d GU . .
C56 C -0.2355(7) 0.5261(4) 0.1729(4) 0.062(3) Uani 1 1 d GU . .
H56 H -0.2212 0.5825 0.2105 0.074 Uiso 1 1 calc R . .
C57 C -0.3581(6) 0.4785(5) 0.1410(5) 0.076(3) Uani 1 1 d GU . .
H57 H -0.4258 0.5029 0.1573 0.092 Uiso 1 1 calc R . .
C58 C -0.3795(5) 0.3942(5) 0.0848(5) 0.085(3) Uani 1 1 d GU . .
H58 H -0.4615 0.3623 0.0635 0.102 Uiso 1 1 calc R . .
C59 C -0.2782(7) 0.3576(4) 0.0605(4) 0.082(3) Uani 1 1 d GU . .
H59 H -0.2925 0.3012 0.0229 0.098 Uiso 1 1 calc R . .
C60 C -0.1556(6) 0.4053(5) 0.0924(4) 0.070(3) Uani 1 1 d GU . .
H60 H -0.0878 0.3808 0.0762 0.085 Uiso 1 1 calc R . .
C61 C 0.1259(6) 0.4957(4) 0.1315(3) 0.046(2) Uani 1 1 d GU . .
C62 C 0.1904(7) 0.4360(5) 0.1427(3) 0.055(2) Uani 1 1 d GU . .
H62 H 0.1841 0.4237 0.1834 0.066 Uiso 1 1 calc R . .
C63 C 0.2643(7) 0.3946(5) 0.0932(4) 0.066(3) Uani 1 1 d GU . .
H63 H 0.3074 0.3547 0.1007 0.079 Uiso 1 1 calc R . .
C64 C 0.2737(7) 0.4130(5) 0.0324(4) 0.072(3) Uani 1 1 d GU . .
H64 H 0.3231 0.3854 -0.0007 0.086 Uiso 1 1 calc R . .
C65 C 0.2092(7) 0.4727(5) 0.0213(3) 0.071(3) Uani 1 1 d GU . .
H65 H 0.2155 0.4850 -0.0194 0.085 Uiso 1 1 calc R . .
C66 C 0.1353(7) 0.5141(4) 0.0708(4) 0.057(2) Uani 1 1 d GU . .
H66 H 0.0921 0.5540 0.0633 0.069 Uiso 1 1 calc R . .
B1 B 0.7603(19) 0.7649(13) 0.7957(10) 0.247(10) Uiso 1 1 d DU . .
F1 F 0.808(2) 0.7919(15) 0.7483(11) 0.306(10) Uiso 1 1 d DU . .
F2 F 0.6673(18) 0.8062(13) 0.8109(11) 0.257(8) Uiso 1 1 d DU . .
F3 F 0.7173(16) 0.6774(11) 0.7684(10) 0.235(7) Uiso 1 1 d DU . .
F4 F 0.8380(13) 0.7912(9) 0.8541(7) 0.176(5) Uiso 1 1 d DU . .
C101 C 0.585(3) 0.3554(10) 0.2571(12) 0.135(13) Uiso 0.535(5) 1 d PD A 1
H10A H 0.4958 0.3255 0.2475 0.162 Uiso 0.535(5) 1 calc PR A 1
H10B H 0.6159 0.3495 0.2124 0.162 Uiso 0.535(5) 1 calc PR A 1
Cl1 Cl 0.6118(7) 0.4687(5) 0.3156(4) 0.093(2) Uiso 0.535(5) 1 d PD A 1
Cl2 Cl 0.6715(14) 0.3129(10) 0.3051(8) 0.197(6) Uiso 0.535(5) 1 d PD A 1
C201 C 0.897(2) 0.2210(15) 0.356(2) 0.138(16) Uiso 0.465(5) 1 d PD A 2
H20A H 0.8483 0.2131 0.3917 0.166 Uiso 0.465(5) 1 calc PR A 2
H20B H 0.8426 0.2233 0.3176 0.166 Uiso 0.465(5) 1 calc PR A 2
Cl3 Cl 1.0262(14) 0.3166(10) 0.3916(8) 0.164(5) Uiso 0.465(5) 1 d PD A 2
Cl4 Cl 0.983(3) 0.1379(17) 0.3236(16) 0.336(15) Uiso 0.465(5) 1 d PD A 2
C301 C 0.843(9) 0.113(3) 0.092(3) 0.40(7) Uiso 0.465(5) 1 d PD A 2
H30A H 0.8020 0.0810 0.0428 0.484 Uiso 0.465(5) 1 calc PR A 2
H30B H 0.9340 0.1292 0.0928 0.484 Uiso 0.465(5) 1 calc PR A 2
Cl5 Cl 0.8005(18) 0.0528(12) 0.1442(11) 0.213(8) Uiso 0.465(5) 1 d PD A 2
Cl6 Cl 0.7846(18) 0.2078(12) 0.1374(10) 0.207(7) Uiso 0.465(5) 1 d PD A 2

loop_
_atom_site_aniso_label
_atom_site_aniso_U_11
_atom_site_aniso_U_22
_atom_site_aniso_U_33
_atom_site_aniso_U_23
_atom_site_aniso_U_13
_atom_site_aniso_U_12
Pt1 0.0439(2) 0.0336(2) 0.0472(2) 0.01741(17) 0.00704(17) 0.00536(16)
Pt2 0.0457(2) 0.0341(2) 0.0472(2) 0.01369(17) 0.00529(17) 0.00222(16)
Pt3 0.0437(2) 0.0361(2) 0.0459(2) 0.01729(17) 0.00500(16) 0.00329(16)
Pt4 0.0464(2) 0.0332(2) 0.0456(2) 0.01460(16) 0.00518(17) 0.00445(16)
C1 0.063(7) 0.043(6) 0.095(8) 0.027(6) 0.030(6) 0.022(5)
C2 0.078(8) 0.050(7) 0.077(8) 0.019(6) 0.028(7) 0.003(6)
C3 0.047(7) 0.080(8) 0.116(10) 0.056(7) -0.004(7) 0.011(6)
C4 0.064(8) 0.077(8) 0.087(8) 0.046(7) 0.000(6) 0.023(6)
O1 0.102(6) 0.077(5) 0.124(7) 0.028(5) 0.038(5) 0.034(5)
O2 0.110(6) 0.092(6) 0.112(7) 0.018(5) 0.042(5) 0.024(5)
O3 0.086(6) 0.113(6) 0.145(7) 0.061(6) -0.009(5) 0.027(5)
O4 0.099(6) 0.106(6) 0.120(7) 0.049(5) -0.003(5) 0.040(5)
C11 0.052(6) 0.035(5) 0.045(5) 0.014(4) 0.008(4) 0.005(4)
C12 0.089(8) 0.044(6) 0.054(6) 0.018(5) -0.001(6) -0.007(6)
P1 0.0400(14) 0.0342(12) 0.0428(13) 0.0151(11) 0.0064(11) 0.0066(10)
P2 0.0460(15) 0.0356(13) 0.0425(14) 0.0118(11) 0.0040(11) 0.0029(11)
C13 0.045(5) 0.055(5) 0.068(5) 0.032(4) 0.016(4) 0.015(4)
C14 0.045(5) 0.070(6) 0.071(6) 0.031(5) 0.010(4) 0.011(4)
C15 0.058(6) 0.096(7) 0.091(7) 0.034(6) 0.000(5) 0.008(6)
C16 0.066(6) 0.105(7) 0.110(7) 0.050(6) -0.008(6) 0.021(6)
C17 0.078(7) 0.091(7) 0.117(7) 0.049(6) -0.011(6) 0.028(6)
C18 0.067(6) 0.070(6) 0.102(7) 0.039(5) 0.001(5) 0.022(5)
C19 0.051(5) 0.056(5) 0.060(5) 0.028(4) 0.016(4) 0.014(4)
C20 0.054(5) 0.071(6) 0.074(6) 0.029(5) 0.019(5) 0.020(5)
C21 0.063(6) 0.079(6) 0.088(6) 0.026(5) 0.034(5) 0.022(5)
C22 0.072(6) 0.082(6) 0.078(6) 0.023(5) 0.040(5) 0.012(5)
C23 0.076(6) 0.088(6) 0.067(6) 0.031(5) 0.025(5) 0.008(5)
C24 0.066(6) 0.074(6) 0.059(5) 0.035(5) 0.016(5) 0.012(5)
C25 0.049(5) 0.075(6) 0.085(6) 0.047(5) 0.000(5) 0.009(5)
C26 0.065(6) 0.088(6) 0.098(7) 0.057(5) -0.007(5) 0.004(5)
C27 0.076(7) 0.104(7) 0.119(8) 0.063(6) -0.016(6) -0.002(6)
C28 0.069(6) 0.115(8) 0.127(8) 0.057(7) -0.016(6) 0.007(6)
C29 0.062(6) 0.116(8) 0.119(8) 0.054(6) 0.002(6) 0.008(6)
C30 0.049(6) 0.100(7) 0.097(7) 0.053(6) 0.005(5) 0.012(5)
C31 0.064(6) 0.041(5) 0.052(5) 0.017(4) 0.006(4) 0.004(4)
C32 0.078(6) 0.056(5) 0.069(6) 0.003(5) -0.005(5) 0.002(5)
C33 0.089(7) 0.061(6) 0.088(7) -0.007(5) -0.009(6) -0.003(6)
C34 0.098(7) 0.054(6) 0.093(7) 0.000(5) 0.014(6) -0.003(6)
C35 0.091(7) 0.052(5) 0.084(6) 0.013(5) 0.018(6) 0.014(5)
C36 0.079(6) 0.051(5) 0.069(6) 0.012(5) 0.007(5) 0.014(5)
C41 0.062(6) 0.038(5) 0.037(5) 0.014(4) 0.003(4) 0.005(5)
C42 0.088(8) 0.044(6) 0.066(7) 0.026(5) -0.009(6) -0.008(6)
P3 0.0465(15) 0.0391(13) 0.0378(13) 0.0162(11) 0.0032(11) 0.0046(11)
P4 0.0428(14) 0.0319(12) 0.0403(13) 0.0132(10) 0.0004(11) 0.0038(10)
C43 0.060(5) 0.053(5) 0.059(5) 0.028(4) 0.016(4) 0.020(4)
C44 0.073(6) 0.061(5) 0.072(6) 0.020(5) 0.018(5) 0.024(5)
C45 0.093(7) 0.068(6) 0.083(6) 0.019(5) 0.025(6) 0.029(6)
C46 0.091(7) 0.079(6) 0.083(6) 0.031(5) 0.030(6) 0.035(6)
C47 0.081(6) 0.080(6) 0.091(7) 0.029(5) 0.027(6) 0.025(6)
C48 0.067(6) 0.067(6) 0.077(6) 0.030(5) 0.021(5) 0.018(5)
C49 0.067(6) 0.056(5) 0.056(5) 0.039(4) 0.016(4) 0.019(4)
C50 0.088(6) 0.081(6) 0.059(5) 0.045(5) 0.017(5) 0.022(5)
C51 0.108(7) 0.099(7) 0.075(6) 0.048(6) 0.019(6) 0.030(6)
C52 0.101(7) 0.091(6) 0.091(7) 0.057(6) 0.012(6) 0.034(6)
C53 0.086(7) 0.080(6) 0.089(6) 0.045(5) 0.020(6) 0.035(5)
C54 0.078(6) 0.067(5) 0.071(6) 0.044(5) 0.023(5) 0.029(5)
C55 0.039(5) 0.036(4) 0.059(5) 0.018(4) 0.003(4) 0.000(4)
C56 0.052(5) 0.054(5) 0.073(6) 0.019(5) 0.009(5) 0.009(4)
C57 0.053(5) 0.071(6) 0.089(6) 0.016(5) 0.009(5) 0.012(5)
C58 0.062(6) 0.079(6) 0.090(7) 0.019(5) -0.006(5) -0.003(5)
C59 0.058(6) 0.067(6) 0.088(7) 0.007(5) -0.005(5) -0.003(5)
C60 0.056(5) 0.055(5) 0.077(6) 0.006(5) 0.002(5) 0.001(5)
C61 0.044(5) 0.045(5) 0.046(4) 0.017(4) 0.006(4) 0.008(4)
C62 0.057(5) 0.054(5) 0.056(5) 0.021(4) 0.008(4) 0.020(4)
C63 0.058(5) 0.067(6) 0.072(6) 0.022(5) 0.014(5) 0.024(5)
C64 0.063(6) 0.070(6) 0.072(6) 0.012(5) 0.015(5) 0.022(5)
C65 0.073(6) 0.071(6) 0.058(5) 0.016(5) 0.010(5) 0.017(5)
C66 0.061(5) 0.059(5) 0.053(5) 0.024(4) 0.007(4) 0.012(4)

loop_
_atom_type_symbol
_atom_type_description
_atom_type_scat_dispersion_real
_atom_type_scat_dispersion_imag
_atom_type_scat_source
C C 0.0033 0.0016 'International Tables Vol C Tables 4.2.6.8 and 6.1.1.4'
H H 0.0000 0.0000 'International Tables Vol C Tables 4.2.6.8 and 6.1.1.4'
B B 0.0013 0.0007 'International Tables Vol C Tables 4.2.6.8 and 6.1.1.4'
O O 0.0106 0.0060 'International Tables Vol C Tables 4.2.6.8 and 6.1.1.4'
F F 0.0171 0.0103 'International Tables Vol C Tables 4.2.6.8 and 6.1.1.4'
P P 0.1023 0.0942 'International Tables Vol C Tables 4.2.6.8 and 6.1.1.4'
Pt Pt -1.7033 8.3905 'International Tables Vol C Tables 4.2.6.8 and 6.1.1.4'
Cl Cl 0.1484 0.1585 'International Tables Vol C Tables 4.2.6.8 and 6.1.1.4'

loop_
_geom_angle_atom_site_label_1
_geom_angle_atom_site_label_2
_geom_angle_atom_site_label_3
_geom_angle
C1 Pt1 P1 103.4(4)
C1 Pt1 Pt3 94.9(4)
P1 Pt1 Pt3 161.58(7)
C1 Pt1 Pt2 166.3(4)
P1 Pt1 Pt2 89.06(7)
Pt3 Pt1 Pt2 72.51(2)
C1 Pt1 Pt4 117.8(4)
P1 Pt1 Pt4 116.34(7)
Pt3 Pt1 Pt4 54.218(13)
Pt2 Pt1 Pt4 59.550(16)
C2 Pt2 P2 100.2(4)
C2 Pt2 Pt1 176.7(4)
P2 Pt2 Pt1 80.03(7)
C2 Pt2 Pt4 112.0(4)
P2 Pt2 Pt4 147.63(7)
Pt1 Pt2 Pt4 67.916(19)
C2 Pt2 Pt3 123.5(4)
P2 Pt2 Pt3 111.58(7)
Pt1 Pt2 Pt3 53.675(15)
Pt4 Pt2 Pt3 52.023(17)
C2 Pt2 H1 78(3)
P2 Pt2 H1 168(3)
Pt1 Pt2 H1 102(3)
Pt4 Pt2 H1 35(3)
Pt3 Pt2 H1 79(3)
C3 Pt3 P3 105.9(4)
C3 Pt3 Pt1 95.0(4)
P3 Pt3 Pt1 158.61(7)
C3 Pt3 Pt4 165.5(5)
P3 Pt3 Pt4 87.19(7)
Pt1 Pt3 Pt4 71.568(18)
C3 Pt3 Pt2 117.6(4)
P3 Pt3 Pt2 117.22(7)
Pt1 Pt3 Pt2 53.810(15)
Pt4 Pt3 Pt2 59.047(13)
C4 Pt4 P4 101.8(4)
C4 Pt4 Pt3 176.7(4)
P4 Pt4 Pt3 80.10(6)
C4 Pt4 Pt2 109.1(4)
P4 Pt4 Pt2 149.02(7)
Pt3 Pt4 Pt2 68.929(19)
C4 Pt4 Pt1 122.5(4)
P4 Pt4 Pt1 108.28(7)
Pt3 Pt4 Pt1 54.214(17)
Pt2 Pt4 Pt1 52.534(14)
C4 Pt4 H1 85(3)
P4 Pt4 H1 155(3)
Pt3 Pt4 H1 94(3)
Pt2 Pt4 H1 35(3)
Pt1 Pt4 H1 87(3)
O1 C1 Pt1 175.8(11)
O2 C2 Pt2 178.4(13)
O3 C3 Pt3 173.6(13)
O4 C4 Pt4 179.6(16)
C12 C11 P2 124.9(8)
C12 C11 P1 125.9(8)
P2 C11 P1 109.2(5)
C11 C12 H12A 120.0
C11 C12 H12B 120.0
H12A C12 H12B 120.0
C13 P1 C19 104.6(4)
C13 P1 C11 107.3(4)
C19 P1 C11 103.7(4)
C13 P1 Pt1 114.2(3)
C19 P1 Pt1 119.9(3)
C11 P1 Pt1 106.2(3)
C25 P2 C11 105.7(4)
C25 P2 C31 104.5(4)
C11 P2 C31 104.2(4)
C25 P2 Pt2 115.7(3)
C11 P2 Pt2 110.4(3)
C31 P2 Pt2 115.3(3)
C14 C13 C18 120.0
C14 C13 P1 117.0(4)
C18 C13 P1 122.7(4)
C15 C14 C13 120.0
C15 C14 H14 120.0
C13 C14 H14 120.0
C16 C15 C14 120.0
C16 C15 H15 120.0
C14 C15 H15 120.0
C15 C16 C17 120.0
C15 C16 H16 120.0
C17 C16 H16 120.0
C16 C17 C18 120.0
C16 C17 H17 120.0
C18 C17 H17 120.0
C17 C18 C13 120.0
C17 C18 H18 120.0
C13 C18 H18 120.0
C20 C19 C24 120.0
C20 C19 P1 117.3(4)
C24 C19 P1 122.7(4)
C19 C20 C21 120.0
C19 C20 H20 120.0
C21 C20 H20 120.0
C22 C21 C20 120.0
C22 C21 H21 120.0
C20 C21 H21 120.0
C21 C22 C23 120.0
C21 C22 H22 120.0
C23 C22 H22 120.0
C22 C23 C24 120.0
C22 C23 H23 120.0
C24 C23 H23 120.0
C23 C24 C19 120.0
C23 C24 H24 120.0
C19 C24 H24 120.0
C26 C25 C30 120.0
C26 C25 P2 117.4(5)
C30 C25 P2 122.6(5)
C27 C26 C25 120.0
C27 C26 H26 120.0
C25 C26 H26 120.0
C28 C27 C26 120.0
C28 C27 H27 120.0
C26 C27 H27 120.0
C29 C28 C27 120.0
C29 C28 H28 120.0
C27 C28 H28 120.0
C28 C29 C30 120.0
C28 C29 H29 120.0
C30 C29 H29 120.0
C29 C30 C25 120.0
C29 C30 H30 120.0
C25 C30 H30 120.0
C32 C31 C36 120.0
C32 C31 P2 122.0(4)
C36 C31 P2 118.0(4)
C33 C32 C31 120.0
C33 C32 H32 120.0
C31 C32 H32 120.0
C34 C33 C32 120.0
C34 C33 H33 120.0
C32 C33 H33 120.0
C33 C34 C35 120.0
C33 C34 H34 120.0
C35 C34 H34 120.0
C36 C35 C34 120.0
C36 C35 H35 120.0
C34 C35 H35 120.0
C35 C36 C31 120.0
C35 C36 H36 120.0
C31 C36 H36 120.0
C42 C41 P4 124.6(8)
C42 C41 P3 125.4(8)
P4 C41 P3 110.0(5)
C41 C42 H42A 120.0
C41 C42 H42B 120.0
H42A C42 H42B 120.0
C43 P3 C49 104.8(4)
C43 P3 C41 106.2(4)
C49 P3 C41 104.3(4)
C43 P3 Pt3 114.4(3)
C49 P3 Pt3 122.7(3)
C41 P3 Pt3 102.9(3)
C61 P4 C41 106.8(4)
C61 P4 C55 103.6(3)
C41 P4 C55 102.7(4)
C61 P4 Pt4 114.7(2)
C41 P4 Pt4 111.2(3)
C55 P4 Pt4 116.6(3)
C44 C43 C48 120.0
C44 C43 P3 117.6(4)
C48 C43 P3 122.3(4)
C45 C44 C43 120.0
C45 C44 H44 120.0
C43 C44 H44 120.0
C44 C45 C46 120.0
C44 C45 H45 120.0
C46 C45 H45 120.0
C45 C46 C47 120.0
C45 C46 H46 120.0
C47 C46 H46 120.0
C48 C47 C46 120.0
C48 C47 H47 120.0
C46 C47 H47 120.0
C47 C48 C43 120.0
C47 C48 H48 120.0
C43 C48 H48 120.0
C50 C49 C54 120.0
C50 C49 P3 122.1(4)
C54 C49 P3 117.9(4)
C51 C50 C49 120.0
C51 C50 H50 120.0
C49 C50 H50 120.0
C50 C51 C52 120.0
C50 C51 H51 120.0
C52 C51 H51 120.0
C53 C52 C51 120.0
C53 C52 H52 120.0
C51 C52 H52 120.0
C52 C53 C54 120.0
C52 C53 H53 120.0
C54 C53 H53 120.0
C53 C54 C49 120.0
C53 C54 H54 120.0
C49 C54 H54 120.0
C56 C55 C60 120.0
C56 C55 P4 119.2(4)
C60 C55 P4 120.8(4)
C57 C56 C55 120.0
C57 C56 H56 120.0
C55 C56 H56 120.0
C58 C57 C56 120.0
C58 C57 H57 120.0
C56 C57 H57 120.0
C57 C58 C59 120.0
C57 C58 H58 120.0
C59 C58 H58 120.0
C60 C59 C58 120.0
C60 C59 H59 120.0
C58 C59 H59 120.0
C59 C60 C55 120.0
C59 C60 H60 120.0
C55 C60 H60 120.0
C62 C61 C66 120.0
C62 C61 P4 123.2(4)
C66 C61 P4 116.8(4)
C61 C62 C63 120.0
C61 C62 H62 120.0
C63 C62 H62 120.0
C64 C63 C62 120.0
C64 C63 H63 120.0
C62 C63 H63 120.0
C65 C64 C63 120.0
C65 C64 H64 120.0
C63 C64 H64 120.0
C64 C65 C66 120.0
C64 C65 H65 120.0
C66 C65 H65 120.0
C65 C66 C61 120.0
C65 C66 H66 120.0
C61 C66 H66 120.0
F3 B1 F4 111.0(16)
F3 B1 F1 110.4(18)
F4 B1 F1 113.6(18)
F3 B1 F2 110.7(17)
F4 B1 F2 107.9(16)
F1 B1 F2 102.8(16)
Cl2 C101 Cl1 101.4(9)
Cl2 C101 H10A 111.5
Cl1 C101 H10A 111.5
Cl2 C101 H10B 111.5
Cl1 C101 H10B 111.5
H10A C101 H10B 109.3
Cl4 C201 Cl3 98.1(13)
Cl4 C201 H20A 112.1
Cl3 C201 H20A 112.1
Cl4 C201 H20B 112.1
Cl3 C201 H20B 112.1
H20A C201 H20B 109.8
Cl5 C301 Cl6 98.1(12)
Cl5 C301 H30A 112.1
Cl6 C301 H30A 112.1
Cl5 C301 H30B 112.1
Cl6 C301 H30B 112.1
H30A C301 H30B 109.8

loop_
_geom_bond_atom_site_label_1
_geom_bond_atom_site_label_2
_geom_bond_distance
Pt1 C1 1.867(12)
Pt1 P1 2.276(2)
Pt1 Pt3 2.6048(6)
Pt1 Pt2 2.6093(6)
Pt1 Pt4 3.0463(8)
Pt2 C2 1.875(14)
Pt2 P2 2.266(3)
Pt2 Pt4 2.8340(7)
Pt2 Pt3 3.0837(8)
Pt2 H1 1.73(6)
Pt3 C3 1.865(12)
Pt3 P3 2.280(3)
Pt3 Pt4 2.6049(7)
Pt4 C4 1.890(12)
Pt4 P4 2.269(2)
Pt4 H1 1.73(6)
C1 O1 1.137(13)
C2 O2 1.154(15)
C3 O3 1.123(14)
C4 O4 1.119(14)
C11 C12 1.312(14)
C11 P2 1.827(10)
C11 P1 1.834(10)
C12 H12A 0.9300
C12 H12B 0.9300
P1 C13 1.817(6)
P1 C19 1.827(6)
P2 C25 1.820(6)
P2 C31 1.830(6)
C13 C14 1.3900
C13 C18 1.3900
C14 C15 1.3900
C14 H14 0.9300
C15 C16 1.3900
C15 H15 0.9300
C16 C17 1.3900
C16 H16 0.9300
C17 C18 1.3900
C17 H17 0.9300
C18 H18 0.9300
C19 C20 1.3900
C19 C24 1.3900
C20 C21 1.3900
C20 H20 0.9300
C21 C22 1.3900
C21 H21 0.9300
C22 C23 1.3900
C22 H22 0.9300
C23 C24 1.3900
C23 H23 0.9300
C24 H24 0.9300
C25 C26 1.3900
C25 C30 1.3900
C26 C27 1.3900
C26 H26 0.9300
C27 C28 1.3900
C27 H27 0.9300
C28 C29 1.3900
C28 H28 0.9300
C29 C30 1.3900
C29 H29 0.9300
C30 H30 0.9300
C31 C32 1.3900
C31 C36 1.3900
C32 C33 1.3900
C32 H32 0.9300
C33 C34 1.3900
C33 H33 0.9300
C34 C35 1.3900
C34 H34 0.9300
C35 C36 1.3900
C35 H35 0.9300
C36 H36 0.9300
C41 C42 1.287(14)
C41 P4 1.825(10)
C41 P3 1.826(10)
C42 H42A 0.9300
C42 H42B 0.9300
P3 C43 1.812(6)
P3 C49 1.823(5)
P4 C61 1.819(6)
P4 C55 1.831(5)
C43 C44 1.3900
C43 C48 1.3900
C44 C45 1.3900
C44 H44 0.9300
C45 C46 1.3900
C45 H45 0.9300
C46 C47 1.3900
C46 H46 0.9300
C47 C48 1.3900
C47 H47 0.9300
C48 H48 0.9300
C49 C50 1.3900
C49 C54 1.3900
C50 C51 1.3900
C50 H50 0.9300
C51 C52 1.3900
C51 H51 0.9300
C52 C53 1.3900
C52 H52 0.9300
C53 C54 1.3900
C53 H53 0.9300
C54 H54 0.9300
C55 C56 1.3900
C55 C60 1.3900
C56 C57 1.3900
C56 H56 0.9300
C57 C58 1.3900
C57 H57 0.9300
C58 C59 1.3900
C58 H58 0.9300
C59 C60 1.3900
C59 H59 0.9300
C60 H60 0.9300
C61 C62 1.3900
C61 C66 1.3900
C62 C63 1.3900
C62 H62 0.9300
C63 C64 1.3900
C63 H63 0.9300
C64 C65 1.3900
C64 H64 0.9300
C65 C66 1.3900
C65 H65 0.9300
C66 H66 0.9300
B1 F3 1.300(15)
B1 F4 1.301(14)
B1 F1 1.302(15)
B1 F2 1.318(15)
C101 Cl2 1.738(8)
C101 Cl1 1.743(8)
C101 H10A 0.9700
C101 H10B 0.9700
C201 Cl4 1.750(9)
C201 Cl3 1.765(9)
C201 H20A 0.9700
C201 H20B 0.9700
C301 Cl5 1.741(9)
C301 Cl6 1.748(9)
C301 H30A 0.9700
C301 H30B 0.9700

loop_
_geom_torsion_atom_site_label_1
_geom_torsion_atom_site_label_2
_geom_torsion_atom_site_label_3
_geom_torsion_atom_site_label_4
_geom_torsion
C1 Pt1 Pt2 C2 7(7)
P1 Pt1 Pt2 C2 -149(7)
Pt3 Pt1 Pt2 C2 31(7)
Pt4 Pt1 Pt2 C2 90(7)
C1 Pt1 Pt2 P2 102.0(16)
P1 Pt1 Pt2 P2 -53.76(9)
Pt3 Pt1 Pt2 P2 126.35(7)
Pt4 Pt1 Pt2 P2 -175.38(7)
C1 Pt1 Pt2 Pt4 -82.6(16)
P1 Pt1 Pt2 Pt4 121.62(6)
Pt3 Pt1 Pt2 Pt4 -58.270(16)
C1 Pt1 Pt2 Pt3 -24.4(16)
P1 Pt1 Pt2 Pt3 179.89(6)
Pt4 Pt1 Pt2 Pt3 58.270(16)
C1 Pt1 Pt3 C3 53.5(6)
P1 Pt1 Pt3 C3 -121.2(5)
Pt2 Pt1 Pt3 C3 -120.8(5)
Pt4 Pt1 Pt3 C3 174.5(5)
C1 Pt1 Pt3 P3 -113.9(4)
P1 Pt1 Pt3 P3 71.4(3)
Pt2 Pt1 Pt3 P3 71.71(18)
Pt4 Pt1 Pt3 P3 7.04(18)
C1 Pt1 Pt3 Pt4 -121.0(4)
P1 Pt1 Pt3 Pt4 64.3(2)
Pt2 Pt1 Pt3 Pt4 64.665(16)
C1 Pt1 Pt3 Pt2 174.3(4)
P1 Pt1 Pt3 Pt2 -0.3(2)
Pt4 Pt1 Pt3 Pt2 -64.665(16)
C2 Pt2 Pt3 C3 -103.1(7)
P2 Pt2 Pt3 C3 16.3(5)
Pt1 Pt2 Pt3 C3 74.8(5)
Pt4 Pt2 Pt3 C3 163.8(5)
C2 Pt2 Pt3 P3 25.0(5)
P2 Pt2 Pt3 P3 144.37(10)
Pt1 Pt2 Pt3 P3 -157.09(7)
Pt4 Pt2 Pt3 P3 -68.12(7)
C2 Pt2 Pt3 Pt1 -178.0(5)
P2 Pt2 Pt3 Pt1 -58.54(7)
Pt4 Pt2 Pt3 Pt1 88.97(2)
C2 Pt2 Pt3 Pt4 93.1(5)
P2 Pt2 Pt3 Pt4 -147.51(7)
Pt1 Pt2 Pt3 Pt4 -88.97(2)
C3 Pt3 Pt4 C4 -27(8)
P3 Pt3 Pt4 C4 178(36)
Pt1 Pt3 Pt4 C4 -5(8)
Pt2 Pt3 Pt4 C4 53(8)
C3 Pt3 Pt4 P4 98.8(17)
P3 Pt3 Pt4 P4 -56.21(9)
Pt1 Pt3 Pt4 P4 121.23(7)
Pt2 Pt3 Pt4 P4 179.50(7)
C3 Pt3 Pt4 Pt2 -80.7(17)
P3 Pt3 Pt4 Pt2 124.29(7)
Pt1 Pt3 Pt4 Pt2 -58.274(16)
C3 Pt3 Pt4 Pt1 -22.4(17)
P3 Pt3 Pt4 Pt1 -177.43(7)
Pt2 Pt3 Pt4 Pt1 58.274(16)
C2 Pt2 Pt4 C4 66.7(7)
P2 Pt2 Pt4 C4 -108.3(5)
Pt1 Pt2 Pt4 C4 -116.8(4)
Pt3 Pt2 Pt4 C4 -177.2(4)
C2 Pt2 Pt4 P4 -117.0(5)
P2 Pt2 Pt4 P4 67.94(19)
Pt1 Pt2 Pt4 P4 59.42(13)
Pt3 Pt2 Pt4 P4 -0.95(13)
C2 Pt2 Pt4 Pt3 -116.1(5)
P2 Pt2 Pt4 Pt3 68.90(13)
Pt1 Pt2 Pt4 Pt3 60.380(19)
C2 Pt2 Pt4 Pt1 -176.5(5)
P2 Pt2 Pt4 Pt1 8.52(13)
Pt3 Pt2 Pt4 Pt1 -60.380(19)
C1 Pt1 Pt4 C4 -105.4(7)
P1 Pt1 Pt4 C4 18.2(5)
Pt3 Pt1 Pt4 C4 179.7(5)
Pt2 Pt1 Pt4 C4 90.0(5)
C1 Pt1 Pt4 P4 12.4(5)
P1 Pt1 Pt4 P4 136.01(9)
Pt3 Pt1 Pt4 P4 -62.52(7)
Pt2 Pt1 Pt4 P4 -152.18(7)
C1 Pt1 Pt4 Pt3 74.9(5)
P1 Pt1 Pt4 Pt3 -161.47(7)
Pt2 Pt1 Pt4 Pt3 -89.66(2)
C1 Pt1 Pt4 Pt2 164.5(5)
P1 Pt1 Pt4 Pt2 -71.81(7)
Pt3 Pt1 Pt4 Pt2 89.66(2)
P1 Pt1 C1 O1 62(17)
Pt3 Pt1 C1 O1 -117(17)
Pt2 Pt1 C1 O1 -93(17)
Pt4 Pt1 C1 O1 -169(17)
P2 Pt2 C2 O2 59(49)
Pt1 Pt2 C2 O2 154(44)
Pt4 Pt2 C2 O2 -118(48)
Pt3 Pt2 C2 O2 -176(100)
P3 Pt3 C3 O3 59(13)
Pt1 Pt3 C3 O3 -116(13)
Pt4 Pt3 C3 O3 -95(12)
Pt2 Pt3 C3 O3 -168(13)
P4 Pt4 C4 O4 107(100)
Pt3 Pt4 C4 O4 -127(100)
Pt2 Pt4 C4 O4 -75(100)
Pt1 Pt4 C4 O4 -132(100)
C12 C11 P1 C13 -74.4(11)
P2 C11 P1 C13 107.2(5)
C12 C11 P1 C19 35.9(12)
P2 C11 P1 C19 -142.6(5)
C12 C11 P1 Pt1 163.1(10)
P2 C11 P1 Pt1 -15.3(6)
C1 Pt1 P1 C13 116.4(5)
Pt3 Pt1 P1 C13 -69.0(4)
Pt2 Pt1 P1 C13 -69.4(3)
Pt4 Pt1 P1 C13 -14.4(3)
C1 Pt1 P1 C19 -8.8(5)
Pt3 Pt1 P1 C19 165.7(3)
Pt2 Pt1 P1 C19 165.4(3)
Pt4 Pt1 P1 C19 -139.6(3)
C1 Pt1 P1 C11 -125.6(5)
Pt3 Pt1 P1 C11 48.9(4)
Pt2 Pt1 P1 C11 48.6(4)
Pt4 Pt1 P1 C11 103.6(4)
C12 C11 P2 C25 -86.8(11)
P1 C11 P2 C25 91.6(6)
C12 C11 P2 C31 23.0(12)
P1 C11 P2 C31 -158.5(5)
C12 C11 P2 Pt2 147.4(10)
P1 C11 P2 Pt2 -34.2(6)
C2 Pt2 P2 C25 114.6(6)
Pt1 Pt2 P2 C25 -62.1(3)
Pt4 Pt2 P2 C25 -70.1(4)
Pt3 Pt2 P2 C25 -17.9(4)
C2 Pt2 P2 C11 -125.4(6)
Pt1 Pt2 P2 C11 57.9(3)
Pt4 Pt2 P2 C11 49.9(4)
Pt3 Pt2 P2 C11 102.1(3)
C2 Pt2 P2 C31 -7.7(5)
Pt1 Pt2 P2 C31 175.6(3)
Pt4 Pt2 P2 C31 167.6(3)
Pt3 Pt2 P2 C31 -140.1(3)
C19 P1 C13 C14 89.9(5)
C11 P1 C13 C14 -160.4(5)
Pt1 P1 C13 C14 -43.1(5)
C19 P1 C13 C18 -83.0(5)
C11 P1 C13 C18 26.6(6)
Pt1 P1 C13 C18 144.0(4)
C18 C13 C14 C15 0.0
P1 C13 C14 C15 -173.1(6)
C13 C14 C15 C16 0.0
C14 C15 C16 C17 0.0
C15 C16 C17 C18 0.0
C16 C17 C18 C13 0.0
C14 C13 C18 C17 0.0
P1 C13 C18 C17 172.7(6)
C13 P1 C19 C20 -166.9(4)
C11 P1 C19 C20 80.8(5)
Pt1 P1 C19 C20 -37.2(5)
C13 P1 C19 C24 12.9(5)
C11 P1 C19 C24 -99.3(5)
Pt1 P1 C19 C24 142.6(4)
C24 C19 C20 C21 0.0
P1 C19 C20 C21 179.8(6)
C19 C20 C21 C22 0.0
C20 C21 C22 C23 0.0
C21 C22 C23 C24 0.0
C22 C23 C24 C19 0.0
C20 C19 C24 C23 0.0
P1 C19 C24 C23 -179.8(6)
C11 P2 C25 C26 -163.6(5)
C31 P2 C25 C26 86.8(5)
Pt2 P2 C25 C26 -41.1(6)
C11 P2 C25 C30 18.4(7)
C31 P2 C25 C30 -91.2(6)
Pt2 P2 C25 C30 140.9(5)
C30 C25 C26 C27 0.0
P2 C25 C26 C27 -178.1(7)
C25 C26 C27 C28 0.0
C26 C27 C28 C29 0.0
C27 C28 C29 C30 0.0
C28 C29 C30 C25 0.0
C26 C25 C30 C29 0.0
P2 C25 C30 C29 178.0(7)
C25 P2 C31 C32 -8.3(6)
C11 P2 C31 C32 -119.1(6)
Pt2 P2 C31 C32 119.8(4)
C25 P2 C31 C36 170.4(5)
C11 P2 C31 C36 59.6(6)
Pt2 P2 C31 C36 -61.5(5)
C36 C31 C32 C33 0.0
P2 C31 C32 C33 178.7(6)
C31 C32 C33 C34 0.0
C32 C33 C34 C35 0.0
C33 C34 C35 C36 0.0
C34 C35 C36 C31 0.0
C32 C31 C36 C35 0.0
P2 C31 C36 C35 -178.7(6)
C42 C41 P3 C43 -90.3(12)
P4 C41 P3 C43 92.7(6)
C42 C41 P3 C49 20.1(12)
P4 C41 P3 C49 -157.0(5)
C42 C41 P3 Pt3 149.2(11)
P4 C41 P3 Pt3 -27.9(6)
C3 Pt3 P3 C43 128.8(6)
Pt1 Pt3 P3 C43 -64.2(4)
Pt4 Pt3 P3 C43 -57.5(3)
Pt2 Pt3 P3 C43 -4.7(3)
C3 Pt3 P3 C49 0.2(6)
Pt1 Pt3 P3 C49 167.2(3)
Pt4 Pt3 P3 C49 173.9(3)
Pt2 Pt3 P3 C49 -133.3(3)
C3 Pt3 P3 C41 -116.5(6)
Pt1 Pt3 P3 C41 50.5(4)
Pt4 Pt3 P3 C41 57.2(4)
Pt2 Pt3 P3 C41 110.0(4)
C42 C41 P4 C61 -73.6(12)
P3 C41 P4 C61 103.5(5)
C42 C41 P4 C55 35.1(12)
P3 C41 P4 C55 -147.8(5)
C42 C41 P4 Pt4 160.6(10)
P3 C41 P4 Pt4 -22.4(6)
C4 Pt4 P4 C61 109.0(5)
Pt3 Pt4 P4 C61 -68.3(3)
Pt2 Pt4 P4 C61 -67.4(3)
Pt1 Pt4 P4 C61 -21.3(3)
C4 Pt4 P4 C41 -129.6(6)
Pt3 Pt4 P4 C41 53.1(4)
Pt2 Pt4 P4 C41 54.0(4)
Pt1 Pt4 P4 C41 100.0(4)
C4 Pt4 P4 C55 -12.4(5)
Pt3 Pt4 P4 C55 170.3(3)
Pt2 Pt4 P4 C55 171.3(3)
Pt1 Pt4 P4 C55 -142.7(3)
C49 P3 C43 C44 89.7(5)
C41 P3 C43 C44 -160.2(5)
Pt3 P3 C43 C44 -47.5(5)
C49 P3 C43 C48 -86.8(5)
C41 P3 C43 C48 23.2(6)
Pt3 P3 C43 C48 136.0(4)
C48 C43 C44 C45 0.0
P3 C43 C44 C45 -176.6(6)
C43 C44 C45 C46 0.0
C44 C45 C46 C47 0.0
C45 C46 C47 C48 0.0
C46 C47 C48 C43 0.0
C44 C43 C48 C47 0.0
P3 C43 C48 C47 176.5(6)
C43 P3 C49 C50 2.3(6)
C41 P3 C49 C50 -109.1(6)
Pt3 P3 C49 C50 134.9(4)
C43 P3 C49 C54 -176.3(5)
C41 P3 C49 C54 72.3(6)
Pt3 P3 C49 C54 -43.7(6)
C54 C49 C50 C51 0.0
P3 C49 C50 C51 -178.6(6)
C49 C50 C51 C52 0.0
C50 C51 C52 C53 0.0
C51 C52 C53 C54 0.0
C52 C53 C54 C49 0.0
C50 C49 C54 C53 0.0
P3 C49 C54 C53 178.6(6)
C61 P4 C55 C56 -166.2(4)
C41 P4 C55 C56 82.7(6)
Pt4 P4 C55 C56 -39.1(5)
C61 P4 C55 C60 15.4(5)
C41 P4 C55 C60 -95.7(5)
Pt4 P4 C55 C60 142.4(4)
C60 C55 C56 C57 0.0
P4 C55 C56 C57 -178.5(6)
C55 C56 C57 C58 0.0
C56 C57 C58 C59 0.0
C57 C58 C59 C60 0.0
C58 C59 C60 C55 0.0
C56 C55 C60 C59 0.0
P4 C55 C60 C59 178.5(6)
C41 P4 C61 C62 4.4(6)
C55 P4 C61 C62 -103.6(5)
Pt4 P4 C61 C62 128.1(4)
C41 P4 C61 C66 -176.1(4)
C55 P4 C61 C66 75.9(4)
Pt4 P4 C61 C66 -52.3(4)
C66 C61 C62 C63 0.0
P4 C61 C62 C63 179.5(6)
C61 C62 C63 C64 0.0
C62 C63 C64 C65 0.0
C63 C64 C65 C66 0.0
C64 C65 C66 C61 0.0
C62 C61 C66 C65 0.0
P4 C61 C66 C65 -179.6(5)
